data_4025209
loop_
_publ_author_name
'Toshiyuki Kowada'
'Toshihisa Kuwabara'
'Kouichi Ohe'

_publ_section_title
;
 Synthesis, Structures, and Optical Properties of Heteroarene-Fused
 Dispiro Compounds
;
_journal_name_full 'Journal of Organic Chemistry'
_journal_page_first 906
_journal_page_last 913
_journal_paper_doi 10.1021/jo902482n
_journal_volume 75
_journal_year 2010
_chemical_formula_moiety 'C42 H24 S '
_chemical_formula_sum 'C42 H24 S'
_chemical_formula_weight 560.71
_space_group_IT_number 15
_symmetry_cell_setting monoclinic
_symmetry_Int_Tables_number 15
_symmetry_space_group_name_Hall '-C 2yc'
_symmetry_space_group_name_H-M 'C 1 2/c 1'
_cell_angle_alpha 90.0000
_cell_angle_beta 95.349(3)
_cell_angle_gamma 90.0000
_cell_formula_units_Z 4
_cell_length_a 23.110(15)
_cell_length_b 9.920(6)
_cell_length_c 14.678(10)
_cell_measurement_reflns_used 4464
_cell_measurement_temperature 153.1
_cell_measurement_theta_max 31.0
_cell_measurement_theta_min 1.8
_cell_volume 3350(4)
_computing_cell_refinement CrystalClear
_computing_data_collection CrystalClear
_computing_data_reduction CrystalStructure
_computing_publication_material 'CrystalStructure 3.8'
_computing_structure_refinement CRYSTALS
_computing_structure_solution SIR2004
_diffrn_detector_area_resol_mean 7.31
_diffrn_measured_fraction_theta_full 0.827
_diffrn_measured_fraction_theta_max 0.827
_diffrn_measurement_device_type 'Rigaku Saturn'
_diffrn_measurement_method \w
_diffrn_radiation_type 'Mo K\a'
_diffrn_radiation_wavelength 0.71070
_diffrn_reflns_av_R_equivalents 0.079
_diffrn_reflns_limit_h_max 31
_diffrn_reflns_limit_h_min -24
_diffrn_reflns_limit_k_max 13
_diffrn_reflns_limit_k_min -14
_diffrn_reflns_limit_l_max 21
_diffrn_reflns_limit_l_min -15
_diffrn_reflns_number 11967
_diffrn_reflns_theta_full 30.92
_diffrn_reflns_theta_max 30.92
_exptl_absorpt_coefficient_mu 0.123
_exptl_absorpt_correction_T_max 0.976
_exptl_absorpt_correction_T_min 0.780
_exptl_absorpt_correction_type numerical
_exptl_absorpt_process_details
;
    Higashi, T. (1999). Program for Absorption Correction.
    Rigaku Corporation, Tokyo, Japan.
;
_exptl_crystal_colour colorless
_exptl_crystal_density_diffrn 1.112
_exptl_crystal_density_method 'not measured'
_exptl_crystal_description block
_exptl_crystal_F_000 1168.00
_exptl_crystal_size_max 0.20
_exptl_crystal_size_mid 0.20
_exptl_crystal_size_min 0.20
_refine_diff_density_max 2.13
_refine_diff_density_min -0.80
_refine_ls_extinction_method none
_refine_ls_goodness_of_fit_ref 1.063
_refine_ls_hydrogen_treatment refall
_refine_ls_number_parameters 263
_refine_ls_number_reflns 4398
_refine_ls_R_factor_gt 0.0622
_refine_ls_shift/su_max 0.0000
_refine_ls_structure_factor_coef Fsqd
_refine_ls_weighting_details 'w = 1/[0.6000\s(Fo^2^)]/(4Fo^2^)'
_refine_ls_weighting_scheme calc
_refine_ls_wR_factor_ref 0.1191
_reflns_number_gt 1461
_reflns_number_total 4398
_reflns_threshold_expression F^2^>2.0\s(F^2^)
_cod_data_source_file jo902482n_si_004.cif
_cod_data_source_block '__dispiro-FDITF'
_cod_original_formula_sum 'C42 H24 S '
_cod_database_code 4025209

loop_
_symmetry_equiv_pos_site_id
_symmetry_equiv_pos_as_xyz
1 +X,+Y,+Z
2 -X,+Y,1/2-Z
3 -X,-Y,-Z
4 +X,-Y,1/2+Z
5 1/2+X,1/2+Y,+Z
6 1/2-X,1/2+Y,1/2-Z
7 1/2-X,1/2-Y,-Z
8 1/2+X,1/2-Y,1/2+Z

loop_
_atom_site_label
_atom_site_type_symbol
_atom_site_fract_x
_atom_site_fract_y
_atom_site_fract_z
_atom_site_U_iso_or_equiv
_atom_site_adp_type
_atom_site_occupancy
_atom_site_symmetry_multiplicity
_atom_site_calc_flag
_atom_site_refinement_flags
_atom_site_disorder_assembly
_atom_site_disorder_group
S(1) S 0.0000 0.18310(15) 0.2500 0.0242(3) Uani 1.00 2 d S . .
C(1) C 0.05135(14) 0.3057(3) 0.2780(2) 0.0184(8) Uani 1.00 1 d . . .
C(2) C 0.11279(15) 0.3060(4) 0.3134(2) 0.0217(9) Uani 1.00 1 d . . .
C(3) C 0.15341(15) 0.2041(4) 0.3365(2) 0.0222(10) Uani 1.00 1 d . . .
C(4) C 0.20952(17) 0.2409(4) 0.3719(2) 0.0294(11) Uani 1.00 1 d . . .
C(5) C 0.22486(17) 0.3756(4) 0.3839(2) 0.0301(11) Uani 1.00 1 d . . .
C(6) C 0.18479(18) 0.4768(4) 0.3604(2) 0.0274(11) Uani 1.00 1 d . . .
C(7) C 0.12901(15) 0.4420(4) 0.3247(2) 0.0236(10) Uani 1.00 1 d . . .
C(8) C 0.07787(15) 0.5366(3) 0.2940(2) 0.0201(8) Uani 1.00 1 d . . .
C(9) C 0.02973(14) 0.4350(3) 0.2662(2) 0.0182(9) Uani 1.00 1 d . . .
C(10) C 0.09221(14) 0.6353(4) 0.2178(2) 0.0212(9) Uani 1.00 1 d . . .
C(11) C 0.11152(16) 0.6028(4) 0.1337(2) 0.0258(10) Uani 1.00 1 d . . .
C(12) C 0.12311(16) 0.7069(4) 0.0746(2) 0.0288(11) Uani 1.00 1 d . . .
C(13) C 0.11468(15) 0.8393(4) 0.1001(2) 0.0288(11) Uani 1.00 1 d . . .
C(14) C 0.09622(16) 0.8722(4) 0.1851(2) 0.0264(10) Uani 1.00 1 d . . .
C(15) C 0.08488(14) 0.7678(4) 0.2447(2) 0.0227(9) Uani 1.00 1 d . . .
C(16) C 0.06677(14) 0.7693(4) 0.3388(2) 0.0213(9) Uani 1.00 1 d . . .
C(17) C 0.05593(16) 0.8739(4) 0.3981(2) 0.0252(10) Uani 1.00 1 d . . .
C(18) C 0.04180(16) 0.8412(4) 0.4855(2) 0.0295(11) Uani 1.00 1 d . . .
C(19) C 0.03942(16) 0.7090(4) 0.5142(2) 0.0263(10) Uani 1.00 1 d . . .
C(20) C 0.04973(16) 0.6056(4) 0.4561(2) 0.0246(10) Uani 1.00 1 d . . .
C(21) C 0.06358(14) 0.6362(4) 0.3683(2) 0.0201(9) Uani 1.00 1 d . . .
C(22) C 0.2389(2) 0.6609(6) 0.6346(3) 0.0714(15) Uiso 1.00 1 d . . .
C(23) C 0.1941(3) 0.7647(10) 0.5815(5) 0.045(2) Uiso 0.50 1 d P . .
C(24) C 0.20398(18) 0.8103(5) 0.5019(2) 0.0494(11) Uiso 1.00 1 d . . .
C(25) C 0.2507(3) 0.7921(10) 0.4468(5) 0.045(2) Uiso 0.50 1 d P . .
C(26) C 0.2129(4) 0.8540(12) 0.4224(6) 0.065(2) Uiso 0.50 1 d P . .
H(1) H 0.1402(13) 0.106(3) 0.3305(19) 0.019(9) Uiso 1.00 1 c . . .
H(2) H 0.2412(12) 0.168(3) 0.3868(19) 0.022(9) Uiso 1.00 1 c . . .
H(3) H 0.2703(12) 0.396(3) 0.4084(17) 0.016(8) Uiso 1.00 1 c . . .
H(4) H 0.1963(19) 0.565(5) 0.370(2) 0.081(17) Uiso 1.00 1 c . . .
H(5) H 0.0441(12) 0.510(3) 0.4727(19) 0.017(9) Uiso 1.00 1 c . . .
H(6) H 0.0286(10) 0.696(3) 0.5777(17) 0.006(7) Uiso 1.00 1 c . . .
H(7) H 0.0367(11) 0.915(3) 0.5274(17) 0.007(8) Uiso 1.00 1 c . . .
H(8) H 0.0555(12) 0.961(3) 0.3746(19) 0.011(8) Uiso 1.00 1 c . . .
H(9) H 0.0908(14) 0.959(3) 0.205(2) 0.023(10) Uiso 1.00 1 c . . .
H(10) H 0.1246(12) 0.913(3) 0.0550(19) 0.016(8) Uiso 1.00 1 c . . .
H(11) H 0.1367(13) 0.681(3) 0.012(2) 0.032(10) Uiso 1.00 1 c . . .
H(12) H 0.1164(14) 0.508(3) 0.112(2) 0.030(10) Uiso 1.00 1 c . . .

loop_
_atom_site_aniso_label
_atom_site_aniso_U_11
_atom_site_aniso_U_22
_atom_site_aniso_U_33
_atom_site_aniso_U_12
_atom_site_aniso_U_13
_atom_site_aniso_U_23
S(1) 0.0276(7) 0.0180(7) 0.0264(6) 0.0000 -0.0015(5) 0.0000
C(1) 0.0216(18) 0.0144(19) 0.0193(16) 0.0004(15) 0.0014(13) 0.0010(14)
C(2) 0.0246(19) 0.026(2) 0.0155(15) 0.0013(17) 0.0062(14) -0.0000(15)
C(3) 0.027(2) 0.017(2) 0.0230(18) 0.0014(16) 0.0031(15) 0.0005(15)
C(4) 0.030(2) 0.032(2) 0.0263(19) 0.010(2) -0.0014(16) 0.0006(18)
C(5) 0.023(2) 0.036(2) 0.030(2) 0.0001(19) -0.0025(16) -0.0002(19)
C(6) 0.029(2) 0.029(2) 0.0239(19) -0.0027(19) -0.0002(15) -0.0035(18)
C(7) 0.026(2) 0.026(2) 0.0187(17) -0.0038(17) 0.0035(15) 0.0001(15)
C(8) 0.0215(17) 0.018(2) 0.0204(15) -0.0019(16) 0.0009(13) -0.0001(15)
C(9) 0.0235(18) 0.0168(19) 0.0143(16) -0.0004(15) 0.0022(14) 0.0009(14)
C(10) 0.0154(17) 0.023(2) 0.0246(17) -0.0006(15) -0.0020(13) 0.0029(16)
C(11) 0.025(2) 0.029(2) 0.0229(18) -0.0030(18) 0.0025(15) -0.0026(17)
C(12) 0.024(2) 0.038(2) 0.0238(19) -0.0017(19) 0.0013(15) 0.0038(18)
C(13) 0.021(2) 0.037(2) 0.0281(19) -0.0026(18) 0.0015(15) 0.0125(19)
C(14) 0.027(2) 0.020(2) 0.031(2) -0.0011(17) -0.0004(16) 0.0022(18)
C(15) 0.0211(19) 0.020(2) 0.0263(18) -0.0024(16) -0.0021(14) 0.0032(16)
C(16) 0.0163(18) 0.025(2) 0.0228(18) -0.0010(16) 0.0000(14) 0.0007(16)
C(17) 0.028(2) 0.018(2) 0.029(2) 0.0016(17) -0.0019(16) -0.0009(17)
C(18) 0.027(2) 0.036(2) 0.0257(19) 0.0035(19) 0.0004(16) -0.0086(19)
C(19) 0.028(2) 0.027(2) 0.0235(18) -0.0016(18) 0.0036(15) -0.0019(17)
C(20) 0.027(2) 0.020(2) 0.0269(19) -0.0018(17) 0.0009(15) 0.0003(17)
C(21) 0.0139(17) 0.023(2) 0.0235(17) -0.0009(15) 0.0002(13) -0.0026(15)

loop_
_atom_type_symbol
_atom_type_description
_atom_type_scat_dispersion_real
_atom_type_scat_dispersion_imag
_atom_type_scat_source
C C 0.003 0.002
;
International Tables for Crystallography
(1992, Vol. C, Tables 4.2.6.8 and 6.1.1.4)
;
H H 0.000 0.000
;
International Tables for Crystallography
(1992, Vol. C, Table 6.1.1.4)
;
S S 0.125 0.123
;
International Tables for Crystallography
(1992, Vol. C, Tables 4.2.6.8 and 6.1.1.4)
;

loop_
_geom_angle_atom_site_label_1
_geom_angle_atom_site_label_2
_geom_angle_atom_site_label_3
_geom_angle
_geom_angle_publ_flag
_geom_angle_site_symmetry_1
_geom_angle_site_symmetry_2
_geom_angle_site_symmetry_3
C(1) S(1) C(1) 90.13(17) yes . . 2_555
S(1) C(1) C(2) 135.2(2) yes . . .
S(1) C(1) C(9) 113.1(2) yes . . .
C(2) C(1) C(9) 111.7(3) yes . . .
C(1) C(2) C(3) 133.7(3) yes . . .
C(1) C(2) C(7) 106.4(3) yes . . .
C(3) C(2) C(7) 119.9(3) yes . . .
C(2) C(3) C(4) 118.6(3) yes . . .
C(3) C(4) C(5) 121.0(3) yes . . .
C(4) C(5) C(6) 120.5(3) yes . . .
C(5) C(6) C(7) 119.2(4) yes . . .
C(2) C(7) C(6) 120.7(3) yes . . .
C(2) C(7) C(8) 111.1(2) yes . . .
C(6) C(7) C(8) 128.1(3) yes . . .
C(7) C(8) C(9) 101.3(2) yes . . .
C(7) C(8) C(10) 112.8(2) yes . . .
C(7) C(8) C(21) 113.2(2) yes . . .
C(9) C(8) C(10) 115.1(2) yes . . .
C(9) C(8) C(21) 114.6(2) yes . . .
C(10) C(8) C(21) 100.5(2) yes . . .
C(1) C(9) C(8) 109.5(2) yes . . .
C(1) C(9) C(9) 111.8(3) yes . . 2_555
C(8) C(9) C(9) 138.7(3) yes . . 2_555
C(8) C(10) C(11) 127.2(3) yes . . .
C(8) C(10) C(15) 110.7(2) yes . . .
C(11) C(10) C(15) 122.0(3) yes . . .
C(10) C(11) C(12) 118.6(3) yes . . .
C(11) C(12) C(13) 119.7(3) yes . . .
C(12) C(13) C(14) 121.9(3) yes . . .
C(13) C(14) C(15) 118.5(3) yes . . .
C(10) C(15) C(14) 119.3(3) yes . . .
C(10) C(15) C(16) 109.2(3) yes . . .
C(14) C(15) C(16) 131.5(3) yes . . .
C(15) C(16) C(17) 132.4(3) yes . . .
C(15) C(16) C(21) 108.0(3) yes . . .
C(17) C(16) C(21) 119.6(3) yes . . .
C(16) C(17) C(18) 118.3(3) yes . . .
C(17) C(18) C(19) 121.5(3) yes . . .
C(18) C(19) C(20) 120.5(3) yes . . .
C(19) C(20) C(21) 118.8(3) yes . . .
C(8) C(21) C(16) 111.6(2) yes . . .
C(8) C(21) C(20) 127.1(3) yes . . .
C(16) C(21) C(20) 121.3(3) yes . . .
C(23) C(22) C(25) 60.0(5) yes . . 7_566
C(23) C(22) C(26) 106.2(6) yes . . 7_566
C(25) C(22) C(26) 46.3(6) yes 7_566 . 7_566
C(22) C(23) C(24) 120.1(6) yes . . .
C(22) C(23) C(25) 50.4(4) yes . . 7_566
C(24) C(23) C(25) 69.6(5) yes . . 7_566
C(23) C(24) C(25) 132.7(6) yes . . .
C(23) C(24) C(25) 61.0(5) yes . . 7_566
C(23) C(24) C(26) 178.8(6) yes . . .
C(25) C(24) C(25) 71.8(5) yes . . 7_566
C(25) C(24) C(26) 47.8(6) yes . . .
C(25) C(24) C(26) 119.5(6) yes 7_566 . .
C(22) C(25) C(23) 69.5(5) yes 7_566 . 7_566
C(22) C(25) C(24) 132.8(7) yes 7_566 . .
C(22) C(25) C(24) 119.0(6) yes 7_566 . 7_566
C(22) C(25) C(25) 168.4(8) yes 7_566 . 7_566
C(22) C(25) C(26) 73.4(7) yes 7_566 . .
C(23) C(25) C(24) 157.6(7) yes 7_566 . .
C(23) C(25) C(24) 49.4(4) yes 7_566 . 7_566
C(23) C(25) C(25) 98.9(6) yes 7_566 . 7_566
C(23) C(25) C(26) 142.7(9) yes 7_566 . .
C(24) C(25) C(24) 108.2(5) yes . . 7_566
C(24) C(25) C(25) 58.7(4) yes . . 7_566
C(24) C(25) C(26) 59.4(7) yes . . .
C(24) C(25) C(25) 49.5(4) yes 7_566 . 7_566
C(24) C(25) C(26) 167.1(9) yes 7_566 . .
C(25) C(25) C(26) 118.0(8) yes 7_566 . .
C(22) C(26) C(24) 133.1(8) yes 7_566 . .
C(22) C(26) C(25) 60.3(7) yes 7_566 . .
C(24) C(26) C(25) 72.8(7) yes . . .
C(2) C(3) H(1) 118.6(17) no . . .
C(4) C(3) H(1) 122.7(17) no . . .
C(3) C(4) H(2) 120.7(18) no . . .
C(5) C(4) H(2) 118.3(18) no . . .
C(4) C(5) H(3) 116.4(17) no . . .
C(6) C(5) H(3) 122.9(17) no . . .
C(5) C(6) H(4) 118(2) no . . .
C(7) C(6) H(4) 123(2) no . . .
C(10) C(11) H(12) 123.5(19) no . . .
C(12) C(11) H(12) 117.8(19) no . . .
C(11) C(12) H(11) 117(2) no . . .
C(13) C(12) H(11) 123(2) no . . .
C(12) C(13) H(10) 117.1(17) no . . .
C(14) C(13) H(10) 121.0(17) no . . .
C(13) C(14) H(9) 125(2) no . . .
C(15) C(14) H(9) 117(2) no . . .
C(16) C(17) H(8) 117.1(18) no . . .
C(18) C(17) H(8) 124.4(18) no . . .
C(17) C(18) H(7) 117.2(17) no . . .
C(19) C(18) H(7) 121.1(17) no . . .
C(18) C(19) H(6) 115.3(18) no . . .
C(20) C(19) H(6) 124.2(18) no . . .
C(19) C(20) H(5) 121.9(17) no . . .
C(21) C(20) H(5) 119.1(17) no . . .

loop_
_geom_bond_atom_site_label_1
_geom_bond_atom_site_label_2
_geom_bond_distance
_geom_bond_publ_flag
_geom_bond_site_symmetry_1
_geom_bond_site_symmetry_2
S(1) C(1) 1.722(3) yes . .
S(1) C(1) 1.722(3) yes . 2_555
C(1) C(2) 1.466(4) yes . .
C(1) C(9) 1.381(5) yes . .
C(2) C(3) 1.399(5) yes . .
C(2) C(7) 1.406(5) yes . .
C(3) C(4) 1.400(5) yes . .
C(4) C(5) 1.389(6) yes . .
C(5) C(6) 1.388(6) yes . .
C(6) C(7) 1.389(5) yes . .
C(7) C(8) 1.543(4) yes . .
C(8) C(9) 1.528(4) yes . .
C(8) C(10) 1.545(5) yes . .
C(8) C(21) 1.530(5) yes . .
C(9) C(9) 1.412(4) yes . 2_555
C(10) C(11) 1.390(4) yes . .
C(10) C(15) 1.388(5) yes . .
C(11) C(12) 1.391(5) yes . .
C(12) C(13) 1.385(6) yes . .
C(13) C(14) 1.394(5) yes . .
C(14) C(15) 1.397(5) yes . .
C(15) C(16) 1.479(4) yes . .
C(16) C(17) 1.393(5) yes . .
C(16) C(21) 1.394(5) yes . .
C(17) C(18) 1.391(5) yes . .
C(18) C(19) 1.380(6) yes . .
C(19) C(20) 1.370(5) yes . .
C(20) C(21) 1.390(4) yes . .
C(22) C(23) 1.610(10) yes . .
C(22) C(25) 1.325(9) yes . 7_566
C(22) C(26) 1.461(11) yes . 7_566
C(23) C(24) 1.293(9) yes . .
C(23) C(25) 1.488(12) yes . 7_566
C(24) C(25) 1.420(10) yes . .
C(24) C(25) 1.596(10) yes . 7_566
C(24) C(26) 1.280(11) yes . .
C(25) C(25) 1.774(12) yes . 7_566
C(25) C(26) 1.102(14) yes . .
C(3) H(1) 1.02(3) no . .
C(4) H(2) 1.04(3) no . .
C(5) H(3) 1.10(2) no . .
C(6) H(4) 0.92(5) no . .
C(11) H(12) 1.00(3) no . .
C(12) H(11) 1.03(3) no . .
C(13) H(10) 1.03(3) no . .
C(14) H(9) 0.93(3) no . .
C(17) H(8) 0.93(3) no . .
C(18) H(7) 0.97(3) no . .
C(19) H(6) 1.00(2) no . .
C(20) H(5) 0.99(3) no . .

loop_
_geom_contact_atom_site_label_1
_geom_contact_atom_site_label_2
_geom_contact_distance
_geom_contact_publ_flag
_geom_contact_site_symmetry_1
_geom_contact_site_symmetry_2
S(1) C(2) 2.949(3) ? . .
S(1) C(2) 2.949(3) ? . 2_555
S(1) C(9) 2.597(3) ? . .
S(1) C(9) 2.597(3) ? . 2_555
C(1) C(1) 2.438(4) ? . 2_555
C(1) C(3) 2.634(4) ? . .
C(1) C(7) 2.300(4) ? . .
C(1) C(8) 2.377(5) ? . .
C(1) C(9) 2.313(4) ? . 2_555
C(1) C(10) 3.538(5) ? . .
C(1) C(21) 3.538(5) ? . .
C(2) S(1) 2.949(3) ? . .
C(2) C(4) 2.407(5) ? . .
C(2) C(5) 2.785(5) ? . .
C(2) C(6) 2.430(5) ? . .
C(2) C(8) 2.434(5) ? . .
C(2) C(9) 2.357(4) ? . .
C(2) C(10) 3.570(5) ? . .
C(2) C(21) 3.584(5) ? . .
C(3) C(1) 2.634(4) ? . .
C(3) C(5) 2.427(5) ? . .
C(3) C(6) 2.814(6) ? . .
C(3) C(7) 2.428(5) ? . .
C(4) C(2) 2.407(5) ? . .
C(4) C(6) 2.411(6) ? . .
C(4) C(7) 2.771(5) ? . .
C(5) C(2) 2.785(5) ? . .
C(5) C(3) 2.427(5) ? . .
C(5) C(7) 2.395(5) ? . .
C(6) C(2) 2.430(5) ? . .
C(6) C(3) 2.814(6) ? . .
C(6) C(4) 2.411(6) ? . .
C(6) C(8) 2.638(5) ? . .
C(6) C(10) 3.255(5) ? . .
C(6) C(21) 3.228(5) ? . .
C(7) C(1) 2.300(4) ? . .
C(7) C(3) 2.428(5) ? . .
C(7) C(4) 2.771(5) ? . .
C(7) C(5) 2.395(5) ? . .
C(7) C(9) 2.375(4) ? . .
C(7) C(10) 2.572(5) ? . .
C(7) C(11) 3.219(4) ? . .
C(7) C(15) 3.556(5) ? . .
C(7) C(16) 3.565(5) ? . .
C(7) C(20) 3.219(5) ? . .
C(7) C(21) 2.567(5) ? . .
C(8) C(1) 2.377(5) ? . .
C(8) C(2) 2.434(5) ? . .
C(8) C(6) 2.638(5) ? . .
C(8) C(9) 2.752(4) ? . 2_555
C(8) C(11) 2.630(5) ? . .
C(8) C(15) 2.415(5) ? . .
C(8) C(16) 2.421(5) ? . .
C(8) C(20) 2.615(4) ? . .
C(9) S(1) 2.597(3) ? . .
C(9) C(1) 2.313(4) ? . 2_555
C(9) C(2) 2.357(4) ? . .
C(9) C(7) 2.375(4) ? . .
C(9) C(8) 2.752(4) ? . 2_555
C(9) C(10) 2.594(5) ? . .
C(9) C(10) 3.474(4) ? . 2_555
C(9) C(11) 3.289(5) ? . .
C(9) C(15) 3.564(5) ? . .
C(9) C(16) 3.563(5) ? . .
C(9) C(20) 3.256(4) ? . .
C(9) C(21) 2.574(4) ? . .
C(9) C(21) 3.426(4) ? . 2_555
C(10) C(1) 3.538(5) ? . .
C(10) C(2) 3.570(5) ? . .
C(10) C(6) 3.255(5) ? . .
C(10) C(7) 2.572(5) ? . .
C(10) C(9) 2.594(5) ? . .
C(10) C(9) 3.474(4) ? . 2_555
C(10) C(12) 2.391(5) ? . .
C(10) C(13) 2.742(5) ? . .
C(10) C(14) 2.403(5) ? . .
C(10) C(16) 2.336(4) ? . .
C(10) C(21) 2.364(4) ? . .
C(11) C(7) 3.219(4) ? . .
C(11) C(8) 2.630(5) ? . .
C(11) C(9) 3.289(5) ? . .
C(11) C(13) 2.399(6) ? . .
C(11) C(14) 2.809(6) ? . .
C(11) C(15) 2.430(5) ? . .
C(11) C(20) 3.523(5) ? . 4_564
C(12) C(10) 2.391(5) ? . .
C(12) C(14) 2.428(5) ? . .
C(12) C(15) 2.792(5) ? . .
C(13) C(10) 2.742(5) ? . .
C(13) C(11) 2.399(6) ? . .
C(13) C(15) 2.399(5) ? . .
C(14) C(10) 2.403(5) ? . .
C(14) C(11) 2.809(6) ? . .
C(14) C(12) 2.428(5) ? . .
C(14) C(16) 2.623(5) ? . .
C(14) C(17) 3.345(5) ? . .
C(15) C(7) 3.556(5) ? . .
C(15) C(8) 2.415(5) ? . .
C(15) C(9) 3.564(5) ? . .
C(15) C(11) 2.430(5) ? . .
C(15) C(12) 2.792(5) ? . .
C(15) C(13) 2.399(5) ? . .
C(15) C(17) 2.628(5) ? . .
C(15) C(21) 2.324(4) ? . .
C(16) C(7) 3.565(5) ? . .
C(16) C(8) 2.421(5) ? . .
C(16) C(9) 3.563(5) ? . .
C(16) C(10) 2.336(4) ? . .
C(16) C(14) 2.623(5) ? . .
C(16) C(18) 2.390(4) ? . .
C(16) C(19) 2.773(4) ? . .
C(16) C(20) 2.426(5) ? . .
C(16) C(26) 3.583(10) ? . .
C(17) C(14) 3.345(5) ? . .
C(17) C(15) 2.628(5) ? . .
C(17) C(19) 2.418(5) ? . .
C(17) C(20) 2.803(5) ? . .
C(17) C(21) 2.408(5) ? . .
C(18) C(16) 2.390(4) ? . .
C(18) C(20) 2.387(6) ? . .
C(18) C(21) 2.740(5) ? . .
C(19) C(16) 2.773(4) ? . .
C(19) C(17) 2.418(5) ? . .
C(19) C(21) 2.375(5) ? . .
C(20) C(7) 3.219(5) ? . .
C(20) C(8) 2.615(4) ? . .
C(20) C(9) 3.256(4) ? . .
C(20) C(11) 3.523(5) ? . 4_565
C(20) C(16) 2.426(5) ? . .
C(20) C(17) 2.803(5) ? . .
C(20) C(18) 2.387(6) ? . .
C(20) C(20) 3.448(5) ? . 3_566
C(21) C(1) 3.538(5) ? . .
C(21) C(2) 3.584(5) ? . .
C(21) C(6) 3.228(5) ? . .
C(21) C(7) 2.567(5) ? . .
C(21) C(9) 2.574(4) ? . .
C(21) C(9) 3.426(4) ? . 2_555
C(21) C(10) 2.364(4) ? . .
C(21) C(15) 2.324(4) ? . .
C(21) C(17) 2.408(5) ? . .
C(21) C(18) 2.740(5) ? . .
C(21) C(19) 2.375(5) ? . .
C(22) C(24) 2.519(7) ? . .
C(22) C(24) 2.515(6) ? . 7_566
C(22) C(25) 3.083(10) ? . .
C(23) C(24) 2.853(9) ? . 7_566
C(23) C(25) 2.486(12) ? . .
C(23) C(26) 2.573(13) ? . .
C(23) C(26) 2.457(14) ? . 7_566
C(24) C(22) 2.519(7) ? . .
C(24) C(22) 2.515(6) ? . 7_566
C(24) C(23) 2.853(9) ? . 7_566
C(24) C(24) 2.445(6) ? . 7_566
C(24) C(26) 2.681(11) ? . 7_566
C(25) C(22) 3.083(10) ? . .
C(25) C(23) 2.486(12) ? . .
C(25) C(26) 2.489(13) ? . 7_566
C(26) C(16) 3.583(10) ? . .
C(26) C(23) 2.573(13) ? . .
C(26) C(23) 2.457(14) ? . 7_566
C(26) C(24) 2.681(11) ? . 7_566
C(26) C(25) 2.489(13) ? . 7_566
C(26) C(26) 3.416(14) ? . 7_566
S(1) H(1) 3.43(2) ? . .
S(1) H(1) 3.43(2) ? . 2_555
S(1) H(6) 2.93(2) ? . 3_566
S(1) H(6) 2.93(2) ? . 4_564
S(1) H(7) 3.59(2) ? . 3_566
S(1) H(7) 3.59(2) ? . 4_564
S(1) H(8) 3.07(3) ? . 1_545
S(1) H(8) 3.07(3) ? . 2_545
S(1) H(9) 3.17(3) ? . 1_545
S(1) H(9) 3.17(3) ? . 2_545
C(1) H(1) 2.90(3) ? . .
C(1) H(5) 3.52(3) ? . .
C(1) H(6) 2.94(2) ? . 3_566
C(1) H(6) 2.94(2) ? . 4_564
C(1) H(12) 3.59(3) ? . .
C(2) H(1) 2.09(3) ? . .
C(2) H(2) 3.35(3) ? . .
C(2) H(4) 3.27(4) ? . .
C(2) H(5) 3.58(3) ? . .
C(2) H(11) 2.92(3) ? . 4_565
C(2) H(12) 3.58(3) ? . .
C(3) H(2) 2.12(2) ? . .
C(3) H(3) 3.39(3) ? . .
C(3) H(8) 3.39(3) ? . 1_545
C(3) H(9) 3.34(3) ? . 1_545
C(3) H(10) 3.53(2) ? . 4_565
C(3) H(11) 2.88(3) ? . 4_565
C(4) H(1) 2.13(3) ? . .
C(4) H(3) 2.12(3) ? . .
C(4) H(3) 3.49(2) ? . 7_556
C(4) H(4) 3.23(5) ? . .
C(4) H(11) 2.89(3) ? . 4_565
C(5) H(1) 3.36(3) ? . .
C(5) H(2) 2.09(3) ? . .
C(5) H(2) 3.41(2) ? . 7_556
C(5) H(4) 1.99(5) ? . .
C(5) H(10) 3.53(2) ? . 6_545
C(5) H(11) 2.96(3) ? . 4_565
C(6) H(2) 3.34(3) ? . .
C(6) H(3) 2.19(2) ? . .
C(6) H(11) 3.02(3) ? . 4_565
C(7) H(1) 3.34(3) ? . .
C(7) H(3) 3.41(2) ? . .
C(7) H(4) 2.04(4) ? . .
C(7) H(5) 3.13(3) ? . .
C(7) H(11) 3.00(3) ? . 4_565
C(7) H(12) 3.18(3) ? . .
C(8) H(4) 2.87(4) ? . .
C(8) H(5) 2.82(2) ? . .
C(8) H(12) 2.91(3) ? . .
C(9) H(5) 3.11(2) ? . .
C(9) H(6) 3.06(2) ? . 3_566
C(9) H(6) 3.06(2) ? . 4_564
C(9) H(12) 3.24(3) ? . .
C(10) H(4) 3.21(4) ? . .
C(10) H(9) 3.22(3) ? . .
C(10) H(11) 3.31(3) ? . .
C(10) H(12) 2.12(3) ? . .
C(11) H(2) 3.50(3) ? . 6_555
C(11) H(5) 2.93(2) ? . 4_564
C(11) H(6) 3.59(2) ? . 4_564
C(11) H(10) 3.31(3) ? . .
C(11) H(11) 2.07(3) ? . .
C(12) H(2) 3.16(2) ? . 6_555
C(12) H(3) 3.09(3) ? . 6_555
C(12) H(5) 3.11(3) ? . 4_564
C(12) H(9) 3.28(3) ? . .
C(12) H(10) 2.07(3) ? . .
C(12) H(12) 2.06(3) ? . .
C(13) H(3) 2.73(2) ? . 6_555
C(13) H(7) 3.15(2) ? . 4_574
C(13) H(9) 2.07(3) ? . .
C(13) H(11) 2.13(3) ? . .
C(13) H(12) 3.29(3) ? . .
C(14) H(1) 3.25(3) ? . 1_565
C(14) H(3) 3.50(2) ? . 6_555
C(14) H(7) 3.33(2) ? . 4_574
C(14) H(8) 3.14(2) ? . .
C(14) H(10) 2.12(2) ? . .
C(14) H(11) 3.37(3) ? . .
C(15) H(8) 2.83(3) ? . .
C(15) H(9) 1.99(3) ? . .
C(15) H(10) 3.34(3) ? . .
C(15) H(12) 3.35(3) ? . .
C(16) H(5) 3.31(3) ? . .
C(16) H(7) 3.26(2) ? . .
C(16) H(8) 2.00(3) ? . .
C(16) H(9) 2.81(3) ? . .
C(17) H(1) 3.23(3) ? . 1_565
C(17) H(6) 3.28(2) ? . .
C(17) H(7) 2.03(2) ? . .
C(17) H(7) 3.25(2) ? . 3_576
C(17) H(9) 3.13(3) ? . .
C(17) H(10) 3.41(3) ? . 4_575
C(18) H(5) 3.29(3) ? . .
C(18) H(6) 2.02(2) ? . .
C(18) H(7) 3.02(3) ? . 3_576
C(18) H(8) 2.06(3) ? . .
C(18) H(10) 3.21(3) ? . 4_575
C(19) H(5) 2.07(3) ? . .
C(19) H(5) 2.93(3) ? . 3_566
C(19) H(7) 2.06(3) ? . .
C(19) H(8) 3.28(3) ? . .
C(19) H(12) 3.06(3) ? . 4_565
C(20) H(5) 2.75(3) ? . 3_566
C(20) H(6) 2.10(2) ? . .
C(20) H(6) 3.51(2) ? . 3_566
C(20) H(7) 3.27(3) ? . .
C(20) H(11) 3.53(3) ? . 4_565
C(20) H(12) 2.87(3) ? . 4_565
C(21) H(4) 3.14(4) ? . .
C(21) H(5) 2.06(3) ? . .
C(21) H(6) 3.30(2) ? . .
C(21) H(8) 3.23(3) ? . .
C(22) H(2) 3.32(3) ? . 7_556
C(22) H(4) 3.11(5) ? . 7_566
C(22) H(12) 3.28(3) ? . 4_565
C(23) H(3) 3.46(3) ? . 7_566
C(23) H(4) 3.07(4) ? . 7_566
C(23) H(10) 3.58(3) ? . 4_575
C(23) H(12) 3.30(3) ? . 4_565
C(24) H(3) 3.23(3) ? . 7_566
C(24) H(4) 3.10(4) ? . .
C(24) H(4) 3.09(4) ? . 7_566
C(24) H(10) 3.43(3) ? . 4_575
C(25) H(4) 2.77(4) ? . .
C(25) H(4) 3.18(4) ? . 7_566
C(26) H(1) 3.24(3) ? . 1_565
C(26) H(2) 3.24(3) ? . 1_565
C(26) H(3) 3.50(3) ? . 7_566
C(26) H(4) 2.98(5) ? . .
H(1) S(1) 3.43(2) ? . .
H(1) C(1) 2.90(3) ? . .
H(1) C(2) 2.09(3) ? . .
H(1) C(4) 2.13(3) ? . .
H(1) C(5) 3.36(3) ? . .
H(1) C(7) 3.34(3) ? . .
H(1) C(14) 3.25(3) ? . 1_545
H(1) C(17) 3.23(3) ? . 1_545
H(1) C(26) 3.24(3) ? . 1_545
H(1) H(2) 2.48(4) ? . .
H(1) H(8) 2.56(4) ? . 1_545
H(1) H(9) 2.53(4) ? . 1_545
H(1) H(10) 3.35(4) ? . 4_565
H(1) H(11) 3.41(4) ? . 4_565
H(2) C(2) 3.35(3) ? . .
H(2) C(3) 2.12(2) ? . .
H(2) C(5) 2.09(3) ? . .
H(2) C(5) 3.41(2) ? . 7_556
H(2) C(6) 3.34(3) ? . .
H(2) C(11) 3.50(3) ? . 6_545
H(2) C(12) 3.16(2) ? . 6_545
H(2) C(22) 3.32(3) ? . 7_556
H(2) C(26) 3.24(3) ? . 1_545
H(2) H(1) 2.48(4) ? . .
H(2) H(3) 2.37(4) ? . .
H(2) H(3) 3.11(3) ? . 7_556
H(2) H(11) 3.51(4) ? . 4_565
H(2) H(11) 3.06(4) ? . 6_545
H(3) C(3) 3.39(3) ? . .
H(3) C(4) 2.12(3) ? . .
H(3) C(4) 3.49(2) ? . 7_556
H(3) C(6) 2.19(2) ? . .
H(3) C(7) 3.41(2) ? . .
H(3) C(12) 3.09(3) ? . 6_545
H(3) C(13) 2.73(2) ? . 6_545
H(3) C(14) 3.50(2) ? . 6_545
H(3) C(23) 3.46(3) ? . 7_566
H(3) C(24) 3.23(3) ? . 7_566
H(3) C(26) 3.50(3) ? . 7_566
H(3) H(2) 2.37(4) ? . .
H(3) H(2) 3.11(3) ? . 7_556
H(3) H(4) 2.42(5) ? . .
H(3) H(10) 2.44(4) ? . 6_545
H(3) H(11) 3.17(4) ? . 6_545
H(4) C(2) 3.27(4) ? . .
H(4) C(4) 3.23(5) ? . .
H(4) C(5) 1.99(5) ? . .
H(4) C(7) 2.04(4) ? . .
H(4) C(8) 2.87(4) ? . .
H(4) C(10) 3.21(4) ? . .
H(4) C(21) 3.14(4) ? . .
H(4) C(22) 3.11(4) ? . 7_566
H(4) C(23) 3.07(4) ? . 7_566
H(4) C(24) 3.10(4) ? . .
H(4) C(24) 3.09(4) ? . 7_566
H(4) C(25) 2.77(4) ? . .
H(4) C(25) 3.18(4) ? . 7_566
H(4) C(26) 2.98(5) ? . .
H(4) H(3) 2.42(5) ? . .
H(4) H(11) 3.56(5) ? . 4_565
H(5) C(1) 3.52(3) ? . .
H(5) C(2) 3.58(3) ? . .
H(5) C(7) 3.13(3) ? . .
H(5) C(8) 2.82(2) ? . .
H(5) C(9) 3.11(2) ? . .
H(5) C(11) 2.93(2) ? . 4_565
H(5) C(12) 3.11(3) ? . 4_565
H(5) C(16) 3.31(3) ? . .
H(5) C(18) 3.29(3) ? . .
H(5) C(19) 2.07(3) ? . .
H(5) C(19) 2.93(3) ? . 3_566
H(5) C(20) 2.75(3) ? . 3_566
H(5) C(21) 2.06(3) ? . .
H(5) H(5) 2.27(4) ? . 3_566
H(5) H(6) 2.45(4) ? . .
H(5) H(6) 2.71(4) ? . 3_566
H(5) H(11) 2.87(4) ? . 4_565
H(5) H(12) 2.52(4) ? . 4_565
H(6) S(1) 2.93(2) ? . 3_566
H(6) C(1) 2.94(2) ? . 3_566
H(6) C(1) 2.94(2) ? . 4_565
H(6) C(9) 3.06(2) ? . 3_566
H(6) C(9) 3.06(2) ? . 4_565
H(6) C(11) 3.59(2) ? . 4_565
H(6) C(17) 3.28(2) ? . .
H(6) C(18) 2.02(2) ? . .
H(6) C(20) 2.10(2) ? . .
H(6) C(20) 3.51(3) ? . 3_566
H(6) C(21) 3.30(2) ? . .
H(6) H(5) 2.45(4) ? . .
H(6) H(5) 2.71(4) ? . 3_566
H(6) H(7) 2.31(4) ? . .
H(6) H(12) 2.88(4) ? . 4_565
H(7) S(1) 3.59(2) ? . 3_566
H(7) C(13) 3.15(2) ? . 4_575
H(7) C(14) 3.33(2) ? . 4_575
H(7) C(16) 3.26(2) ? . .
H(7) C(17) 2.03(2) ? . .
H(7) C(17) 3.25(2) ? . 3_576
H(7) C(18) 3.02(3) ? . 3_576
H(7) C(19) 2.06(3) ? . .
H(7) C(20) 3.27(3) ? . .
H(7) H(6) 2.31(4) ? . .
H(7) H(7) 2.47(4) ? . 3_576
H(7) H(8) 2.37(3) ? . .
H(7) H(8) 2.95(4) ? . 3_576
H(7) H(9) 3.05(4) ? . 4_575
H(7) H(10) 2.65(4) ? . 4_575
H(8) S(1) 3.07(3) ? . 1_565
H(8) C(3) 3.39(3) ? . 1_565
H(8) C(14) 3.14(2) ? . .
H(8) C(15) 2.83(3) ? . .
H(8) C(16) 2.00(3) ? . .
H(8) C(18) 2.06(3) ? . .
H(8) C(19) 3.28(3) ? . .
H(8) C(21) 3.23(3) ? . .
H(8) H(1) 2.56(4) ? . 1_565
H(8) H(7) 2.37(3) ? . .
H(8) H(7) 2.95(4) ? . 3_576
H(8) H(9) 2.69(4) ? . .
H(8) H(9) 3.47(4) ? . 2_555
H(8) H(10) 3.21(4) ? . 4_575
H(9) S(1) 3.17(3) ? . 1_565
H(9) C(3) 3.34(3) ? . 1_565
H(9) C(10) 3.22(3) ? . .
H(9) C(12) 3.28(3) ? . .
H(9) C(13) 2.07(3) ? . .
H(9) C(15) 1.99(3) ? . .
H(9) C(16) 2.81(3) ? . .
H(9) C(17) 3.13(3) ? . .
H(9) H(1) 2.53(4) ? . 1_565
H(9) H(7) 3.05(4) ? . 4_574
H(9) H(8) 2.69(4) ? . .
H(9) H(8) 3.47(4) ? . 2_555
H(9) H(10) 2.45(4) ? . .
H(10) C(3) 3.53(2) ? . 4_564
H(10) C(5) 3.53(2) ? . 6_555
H(10) C(11) 3.31(3) ? . .
H(10) C(12) 2.07(3) ? . .
H(10) C(14) 2.12(2) ? . .
H(10) C(15) 3.34(3) ? . .
H(10) C(17) 3.41(3) ? . 4_574
H(10) C(18) 3.21(3) ? . 4_574
H(10) C(23) 3.58(3) ? . 4_574
H(10) C(24) 3.43(3) ? . 4_574
H(10) H(1) 3.35(4) ? . 4_564
H(10) H(3) 2.44(4) ? . 6_555
H(10) H(7) 2.65(4) ? . 4_574
H(10) H(8) 3.21(4) ? . 4_574
H(10) H(9) 2.45(4) ? . .
H(10) H(11) 2.41(5) ? . .
H(11) C(2) 2.92(3) ? . 4_564
H(11) C(3) 2.88(3) ? . 4_564
H(11) C(4) 2.89(3) ? . 4_564
H(11) C(5) 2.96(3) ? . 4_564
H(11) C(6) 3.02(3) ? . 4_564
H(11) C(7) 3.00(3) ? . 4_564
H(11) C(10) 3.31(3) ? . .
H(11) C(11) 2.07(3) ? . .
H(11) C(13) 2.13(3) ? . .
H(11) C(14) 3.37(3) ? . .
H(11) C(20) 3.53(3) ? . 4_564
H(11) H(1) 3.41(4) ? . 4_564
H(11) H(2) 3.51(4) ? . 4_564
H(11) H(2) 3.06(4) ? . 6_555
H(11) H(3) 3.17(4) ? . 6_555
H(11) H(4) 3.56(5) ? . 4_564
H(11) H(5) 2.87(4) ? . 4_564
H(11) H(10) 2.41(5) ? . .
H(11) H(12) 2.33(5) ? . .
H(12) C(1) 3.59(3) ? . .
H(12) C(2) 3.58(3) ? . .
H(12) C(7) 3.18(3) ? . .
H(12) C(8) 2.91(3) ? . .
H(12) C(9) 3.24(3) ? . .
H(12) C(10) 2.12(3) ? . .
H(12) C(12) 2.06(3) ? . .
H(12) C(13) 3.29(3) ? . .
H(12) C(15) 3.35(3) ? . .
H(12) C(19) 3.06(3) ? . 4_564
H(12) C(20) 2.87(3) ? . 4_564
H(12) C(22) 3.28(3) ? . 4_564
H(12) C(23) 3.30(3) ? . 4_564
H(12) H(5) 2.52(4) ? . 4_564
H(12) H(6) 2.88(4) ? . 4_564
H(12) H(11) 2.33(5) ? . .

loop_
_geom_torsion_atom_site_label_1
_geom_torsion_atom_site_label_2
_geom_torsion_atom_site_label_3
_geom_torsion_atom_site_label_4
_geom_torsion
_geom_torsion_publ_flag
_geom_torsion_site_symmetry_1
_geom_torsion_site_symmetry_2
_geom_torsion_site_symmetry_3
_geom_torsion_site_symmetry_4
C(1) S(1) C(1) C(2) 178.5(3) ? . . 2_555 2_555
C(1) S(1) C(1) C(9) -0.0(2) ? . . 2_555 2_555
C(1) S(1) C(1) C(2) 178.5(3) ? 2_555 . . .
C(1) S(1) C(1) C(9) -0.0(2) ? 2_555 . . .
S(1) C(1) C(2) C(3) 1.3(6) ? . . . .
S(1) C(1) C(2) C(7) -177.8(2) ? . . . .
S(1) C(1) C(9) C(8) 179.1(2) ? . . . .
S(1) C(1) C(9) C(9) 0.0(3) ? . . . 2_555
C(2) C(1) C(9) C(8) 0.3(3) ? . . . .
C(2) C(1) C(9) C(9) -178.9(2) ? . . . 2_555
C(9) C(1) C(2) C(3) 179.8(2) ? . . . .
C(9) C(1) C(2) C(7) 0.8(3) ? . . . .
C(1) C(2) C(3) C(4) -178.0(3) ? . . . .
C(1) C(2) C(7) C(6) 177.9(3) ? . . . .
C(1) C(2) C(7) C(8) -1.5(3) ? . . . .
C(3) C(2) C(7) C(6) -1.3(5) ? . . . .
C(3) C(2) C(7) C(8) 179.3(2) ? . . . .
C(7) C(2) C(3) C(4) 0.9(4) ? . . . .
C(2) C(3) C(4) C(5) -0.1(4) ? . . . .
C(3) C(4) C(5) C(6) -0.4(5) ? . . . .
C(4) C(5) C(6) C(7) 0.1(4) ? . . . .
C(5) C(6) C(7) C(2) 0.8(5) ? . . . .
C(5) C(6) C(7) C(8) -179.9(2) ? . . . .
C(2) C(7) C(8) C(9) 1.6(3) ? . . . .
C(2) C(7) C(8) C(10) -122.0(3) ? . . . .
C(2) C(7) C(8) C(21) 124.8(3) ? . . . .
C(6) C(7) C(8) C(9) -177.8(3) ? . . . .
C(6) C(7) C(8) C(10) 58.6(4) ? . . . .
C(6) C(7) C(8) C(21) -54.6(4) ? . . . .
C(7) C(8) C(9) C(1) -1.1(3) ? . . . .
C(7) C(8) C(9) C(9) 177.7(3) ? . . . 2_555
C(7) C(8) C(10) C(11) 55.5(4) ? . . . .
C(7) C(8) C(10) C(15) -122.7(3) ? . . . .
C(7) C(8) C(21) C(16) 122.6(3) ? . . . .
C(7) C(8) C(21) C(20) -56.4(4) ? . . . .
C(9) C(8) C(10) C(11) -60.0(4) ? . . . .
C(9) C(8) C(10) C(15) 121.7(3) ? . . . .
C(10) C(8) C(9) C(1) 120.9(3) ? . . . .
C(10) C(8) C(9) C(9) -60.3(5) ? . . . 2_555
C(9) C(8) C(21) C(16) -121.9(3) ? . . . .
C(9) C(8) C(21) C(20) 59.1(4) ? . . . .
C(21) C(8) C(9) C(1) -123.3(3) ? . . . .
C(21) C(8) C(9) C(9) 55.5(5) ? . . . 2_555
C(10) C(8) C(21) C(16) 2.1(3) ? . . . .
C(10) C(8) C(21) C(20) -176.9(3) ? . . . .
C(21) C(8) C(10) C(11) 176.4(3) ? . . . .
C(21) C(8) C(10) C(15) -1.9(3) ? . . . .
C(1) C(9) C(9) C(1) -0.0(3) ? . . 2_555 2_555
C(1) C(9) C(9) C(8) -178.8(3) ? . . 2_555 2_555
C(8) C(9) C(9) C(1) -178.8(3) ? . . 2_555 2_555
C(8) C(9) C(9) C(8) 2.5(7) ? . . 2_555 2_555
C(8) C(10) C(11) C(12) -178.9(3) ? . . . .
C(8) C(10) C(15) C(14) 179.5(2) ? . . . .
C(8) C(10) C(15) C(16) 1.1(3) ? . . . .
C(11) C(10) C(15) C(14) 1.1(4) ? . . . .
C(11) C(10) C(15) C(16) -177.3(3) ? . . . .
C(15) C(10) C(11) C(12) -0.8(5) ? . . . .
C(10) C(11) C(12) C(13) -0.7(5) ? . . . .
C(11) C(12) C(13) C(14) 1.7(5) ? . . . .
C(12) C(13) C(14) C(15) -1.4(5) ? . . . .
C(13) C(14) C(15) C(10) -0.1(3) ? . . . .
C(13) C(14) C(15) C(16) 177.9(3) ? . . . .
C(10) C(15) C(16) C(17) 177.3(3) ? . . . .
C(10) C(15) C(16) C(21) 0.3(3) ? . . . .
C(14) C(15) C(16) C(17) -0.9(6) ? . . . .
C(14) C(15) C(16) C(21) -177.9(3) ? . . . .
C(15) C(16) C(17) C(18) -177.1(3) ? . . . .
C(15) C(16) C(21) C(8) -1.6(3) ? . . . .
C(15) C(16) C(21) C(20) 177.5(3) ? . . . .
C(17) C(16) C(21) C(8) -179.0(2) ? . . . .
C(17) C(16) C(21) C(20) 0.0(4) ? . . . .
C(21) C(16) C(17) C(18) -0.4(4) ? . . . .
C(16) C(17) C(18) C(19) 1.1(5) ? . . . .
C(17) C(18) C(19) C(20) -1.5(5) ? . . . .
C(18) C(19) C(20) C(21) 1.1(5) ? . . . .
C(19) C(20) C(21) C(8) 178.6(3) ? . . . .
C(19) C(20) C(21) C(16) -0.4(5) ? . . . .
C(23) C(22) C(25) C(24) 177.3(12) ? . . 7_566 7_566
C(23) C(22) C(25) C(26) 175.7(9) ? . . 7_566 7_566
C(23) C(22) C(25) C(24) -0.2(6) ? . . 7_566 .
C(23) C(22) C(25) C(25) 7(3) ? . . 7_566 .
C(25) C(22) C(23) C(24) 0.3(7) ? 7_566 . . .
C(23) C(22) C(26) C(24) -5.6(14) ? . . 7_566 7_566
C(23) C(22) C(26) C(25) -3.8(8) ? . . 7_566 7_566
C(26) C(22) C(23) C(24) 3.5(10) ? 7_566 . . .
C(26) C(22) C(23) C(25) 3.2(7) ? 7_566 . . 7_566
C(25) C(22) C(26) C(24) -1.8(10) ? 7_566 . 7_566 7_566
C(26) C(22) C(25) C(24) 1.6(8) ? 7_566 . 7_566 7_566
C(26) C(22) C(25) C(23) -175.7(9) ? 7_566 . 7_566 .
C(26) C(22) C(25) C(24) -175.9(12) ? 7_566 . 7_566 .
C(26) C(22) C(25) C(25) -169(4) ? 7_566 . 7_566 .
C(22) C(23) C(24) C(25) -3.0(12) ? . . . .
C(22) C(23) C(24) C(26) 112(44) ? . . . .
C(22) C(23) C(24) C(25) -0.2(6) ? . . . 7_566
C(22) C(23) C(25) C(24) -175(2) ? . . 7_566 7_566
C(22) C(23) C(25) C(26) -6.8(15) ? . . 7_566 7_566
C(22) C(23) C(25) C(24) 179.8(7) ? . . 7_566 .
C(22) C(23) C(25) C(25) -178.6(7) ? . . 7_566 .
C(24) C(23) C(25) C(22) -179.8(7) ? . . 7_566 .
C(24) C(23) C(25) C(24) 5(2) ? . . 7_566 7_566
C(24) C(23) C(25) C(26) 173.5(17) ? . . 7_566 7_566
C(24) C(23) C(25) C(25) 1.7(5) ? . . 7_566 .
C(25) C(23) C(24) C(25) -2.8(9) ? 7_566 . . .
C(25) C(23) C(24) C(26) 112(44) ? 7_566 . . .
C(23) C(24) C(25) C(22) -179.7(7) ? . . . 7_566
C(23) C(24) C(25) C(26) 178.6(10) ? . . . .
C(23) C(24) C(25) C(23) 7(2) ? . . . 7_566
C(23) C(24) C(25) C(24) 2.6(11) ? . . . 7_566
C(23) C(24) C(25) C(25) 2.6(8) ? . . . 7_566
C(23) C(24) C(25) C(22) 0.3(7) ? . . 7_566 .
C(23) C(24) C(25) C(24) -177.8(8) ? . . 7_566 7_566
C(23) C(24) C(25) C(26) -162(4) ? . . 7_566 7_566
C(23) C(24) C(25) C(25) -177.8(7) ? . . 7_566 .
C(23) C(24) C(26) C(22) -118(43) ? . . . 7_566
C(23) C(24) C(26) C(25) -116(44) ? . . . .
C(25) C(24) C(25) C(22) 178.1(9) ? . . 7_566 .
C(25) C(24) C(25) C(26) 16(4) ? . . 7_566 7_566
C(25) C(24) C(25) C(23) 177.8(7) ? . . 7_566 .
C(25) C(24) C(25) C(22) 177.7(11) ? 7_566 . . 7_566
C(25) C(24) C(25) C(26) 176.0(9) ? 7_566 . . .
C(25) C(24) C(25) C(23) 4(2) ? 7_566 . . 7_566
C(25) C(24) C(26) C(22) -1.6(9) ? . . . 7_566
C(26) C(24) C(25) C(22) 1.8(10) ? . . . 7_566
C(26) C(24) C(25) C(23) -172(2) ? . . . 7_566
C(26) C(24) C(25) C(24) -176.0(11) ? . . . 7_566
C(26) C(24) C(25) C(25) -176.0(9) ? . . . 7_566
C(25) C(24) C(26) C(22) -6.0(15) ? 7_566 . . 7_566
C(25) C(24) C(26) C(25) -4.4(10) ? 7_566 . . .
C(26) C(24) C(25) C(22) -178.5(8) ? . . 7_566 .
C(26) C(24) C(25) C(24) 3.4(10) ? . . 7_566 7_566
C(26) C(24) C(25) C(26) 19(4) ? . . 7_566 7_566
C(26) C(24) C(25) C(23) -178.7(8) ? . . 7_566 .
C(26) C(24) C(25) C(25) 3.4(7) ? . . 7_566 .
C(22) C(25) C(25) C(24) 8(3) ? 7_566 . 7_566 7_566
C(22) C(25) C(25) C(26) 12(4) ? 7_566 . 7_566 7_566
C(22) C(25) C(25) C(23) -173(3) ? 7_566 . 7_566 .
C(22) C(25) C(25) C(24) -172(4) ? 7_566 . 7_566 .
C(22) C(25) C(26) C(24) -178.7(7) ? 7_566 . . .
C(23) C(25) C(25) C(22) 173(3) ? 7_566 . 7_566 .
C(23) C(25) C(25) C(24) 1.7(5) ? 7_566 . 7_566 7_566
C(23) C(25) C(25) C(26) 5.6(12) ? 7_566 . 7_566 7_566
C(23) C(25) C(25) C(24) -178.3(8) ? 7_566 . 7_566 .
C(23) C(25) C(26) C(22) -6.6(15) ? 7_566 . . 7_566
C(23) C(25) C(26) C(24) 174.7(16) ? 7_566 . . .
C(24) C(25) C(25) C(22) -8(3) ? . . 7_566 .
C(24) C(25) C(25) C(26) -176.1(11) ? . . 7_566 7_566
C(24) C(25) C(25) C(23) -1.7(5) ? . . 7_566 .
C(24) C(25) C(26) C(22) 178.7(7) ? . . . 7_566
C(24) C(25) C(25) C(22) 172(4) ? 7_566 . 7_566 .
C(24) C(25) C(25) C(26) 3.9(9) ? 7_566 . 7_566 7_566
C(24) C(25) C(25) C(23) 178.3(8) ? 7_566 . 7_566 .
C(24) C(25) C(26) C(22) -164(4) ? 7_566 . . 7_566
C(24) C(25) C(26) C(24) 17(4) ? 7_566 . . .
C(25) C(25) C(26) C(22) -177.4(10) ? 7_566 . . 7_566
C(25) C(25) C(26) C(24) 3.9(9) ? 7_566 . . .
C(26) C(25) C(25) C(22) -12(4) ? . . 7_566 .
C(26) C(25) C(25) C(24) 176.1(11) ? . . 7_566 7_566
C(26) C(25) C(25) C(23) -5.6(12) ? . . 7_566 .
C(26) C(25) C(25) C(24) -3.9(9) ? . . 7_566 .
